data_1544621
loop_
_publ_author_name
'Matsuzaki, T.'
'Hagiya, K.'
'Shatskiy, A.'
'Katsura, T.'
'Matsui, M.'

_publ_section_title
;
 Crystal structure of anhydrous phase X, K1.93(Mg2.02Cr0.02)Si2.00O7
;
_journal_name_full 'Journal of Mineralogical and Petrological Sciences'
_journal_page_first 303
_journal_page_last 308
_journal_volume 105
_journal_year 2010
_chemical_formula_sum 'Cr0.02 K1.93 Mg2.02 O7 Si2'
_chemical_name_common K1.93(Mg2.02Cr0.02)Si2O7
_chemical_name_mineral 'anhydrous phase X'
_space_group_IT_number 162
_space_group_name_H-M_alt 'P -3 1 m'
_symmetry_space_group_name_Hall '-P 3 2'
_symmetry_space_group_name_H-M 'P -3 1 m'
_cell_angle_alpha 90
_cell_angle_beta 90
_cell_angle_gamma 120
_cell_formula_units_Z 1
_cell_length_a 5.0756(1)
_cell_length_b 5.0756(1)
_cell_length_c 6.5969(2)
_cell_volume 147.179(6)
_cod_data_source_file K2Mg2Si2O7.cif
_cod_data_source_block K1Mg2Si2O7
_cod_original_formula_sum 'K1.93 Mg2.02 Cr0.02 Si2 O7'
_cod_database_code 1544621

loop_
_space_group_symop_operation_xyz
'x, y, z'
'-x, -y, -z'
'-y, x-y, z'
'y, -x+y, -z'
'-x+y, -x, z'
'x-y, x, -z'
'-y, -x, -z'
'y, x, z'
'-x+y, y, -z'
'x-y, -y, z'
'x, x-y, -z'
'-x, -x+y, z'

loop_
_atom_site_label
_atom_site_occupancy
_atom_site_fract_x
_atom_site_fract_y
_atom_site_fract_z
_atom_site_adp_type
_atom_site_B_iso_or_equiv
_atom_site_type_symbol
K 1.0 0.333333 0.666667 0.500000 Biso 0.900 K
Mg 1.0 0.666667 0.333333 0.000000 Biso 0.340 Mg
Si 1.0 0.000000 0.000000 0.24350(10) Biso 0.220 Si
O1 1.0 0.000000 0.000000 0.500000 Biso 0.580 O
O2 1.0 0.3101(4) 0.000000 0.8186(2) Biso 0.370 O
